data_1544182
loop_
_publ_author_name
'Pineda, Eufemio Moreno'
'Lan, Yanhua'
'Fuhr, Olaf'
'Wernsdorfer, Wolfgang'
'Ruben, Mario'

_publ_section_title
;
 Exchange-bias quantum tunnelling in a CO2-based Dy4-single molecule
 magnet.
;
_journal_issue 2
_journal_name_full 'Chemical science'
_journal_page_first 1178
_journal_page_last 1185
_journal_paper_doi 10.1039/c6sc03184f
_journal_volume 8
_journal_year 2017
_chemical_formula_moiety 'C84 H168 Dy4 N12 O24, 3(C7 H8)'
_chemical_formula_sum 'C105 H192 Dy4 N12 O24'
_chemical_formula_weight 2656.69
_chemical_properties_physical ', Moisture-sensitive'
_space_group_crystal_system monoclinic
_space_group_IT_number 15
_space_group_name_Hall '-C 2yc'
_space_group_name_H-M_alt 'C 1 2/c 1'
_symmetry_space_group_name_Hall '-C 2yc'
_symmetry_space_group_name_H-M 'C 1 2/c 1'
_atom_sites_solution_hydrogens geom
_audit_creation_date 2015-12-24
_audit_creation_method
;
Olex2 1.2
(compiled Sep 16 2015 11:44:03 for OlexSys, GUI svn.r5103)
;
_audit_update_record
;
2016-06-07 deposited with the CCDC.
2016-09-22 downloaded from the CCDC.
;
_cell_angle_alpha 90
_cell_angle_beta 105.985(3)
_cell_angle_gamma 90
_cell_formula_units_Z 4
_cell_length_a 28.1117(11)
_cell_length_b 20.1279(6)
_cell_length_c 22.8674(10)
_cell_measurement_reflns_used 59399
_cell_measurement_temperature 180.15
_cell_measurement_theta_max 26.12
_cell_measurement_theta_min 2.23
_cell_volume 12438.7(8)
_computing_molecular_graphics 'Olex2 (Dolomanov et al., 2009)'
_computing_publication_material 'Olex2 (Dolomanov et al., 2009)'
_computing_structure_refinement 'ShelXL (Sheldrick, 2015)'
_computing_structure_solution 'ShelXD (Sheldrick, 2008)'
_diffrn_ambient_temperature 180.15
_diffrn_detector 'image plate (34 cm diameter)'
_diffrn_detector_area_resol_mean 6.67
_diffrn_detector_type STOE
_diffrn_measured_fraction_theta_full 0.957
_diffrn_measured_fraction_theta_max 0.982
_diffrn_measurement_device '2-circle goniometer'
_diffrn_measurement_device_type 'STOE IPDS2T'
_diffrn_measurement_method 'rotation method'
_diffrn_radiation_collimation '0.5 mm diameter, monocapillary'
_diffrn_radiation_monochromator 'plane graphite'
_diffrn_radiation_probe x-ray
_diffrn_radiation_type MoK\a
_diffrn_radiation_wavelength 0.71073
_diffrn_reflns_av_R_equivalents 0.1188
_diffrn_reflns_av_unetI/netI 0.0768
_diffrn_reflns_Laue_measured_fraction_full 0.999
_diffrn_reflns_Laue_measured_fraction_max 0.982
_diffrn_reflns_limit_h_max 34
_diffrn_reflns_limit_h_min -33
_diffrn_reflns_limit_k_max 24
_diffrn_reflns_limit_k_min -24
_diffrn_reflns_limit_l_max 27
_diffrn_reflns_limit_l_min -27
_diffrn_reflns_number 41630
_diffrn_reflns_point_group_measured_fraction_full 0.999
_diffrn_reflns_point_group_measured_fraction_max 0.982
_diffrn_reflns_theta_full 25.242
_diffrn_reflns_theta_max 25.782
_diffrn_reflns_theta_min 2.226
_exptl_absorpt_coefficient_mu 2.442
_exptl_absorpt_correction_T_max 0.7085
_exptl_absorpt_correction_T_min 0.4286
_exptl_absorpt_correction_type integration
_exptl_crystal_colour 'clear colourless'
_exptl_crystal_colour_lustre clear
_exptl_crystal_colour_primary colourless
_exptl_crystal_density_diffrn 1.419
_exptl_crystal_description block
_exptl_crystal_F_000 5448
_exptl_crystal_preparation ', Magnetic properties'
_exptl_crystal_recrystallization_method 'Re-crystallisation from solvent'
_exptl_crystal_size_max 0.45
_exptl_crystal_size_mid 0.37
_exptl_crystal_size_min 0.21
_refine_diff_density_max 2.855
_refine_diff_density_min -3.850
_refine_diff_density_rms 0.241
_refine_ls_extinction_method none
_refine_ls_goodness_of_fit_ref 1.002
_refine_ls_hydrogen_treatment constr
_refine_ls_matrix_type full
_refine_ls_number_parameters 699
_refine_ls_number_reflns 11718
_refine_ls_number_restraints 45
_refine_ls_restrained_S_all 1.001
_refine_ls_R_factor_all 0.0922
_refine_ls_R_factor_gt 0.0723
_refine_ls_shift/su_max 0.001
_refine_ls_shift/su_mean 0.000
_refine_ls_structure_factor_coef Fsqd
_refine_ls_weighting_details 'w=1/[\s^2^(Fo^2^)+(0.1490P)^2^] where P=(Fo^2^+2Fc^2^)/3'
_refine_ls_weighting_scheme calc
_refine_ls_wR_factor_gt 0.1870
_refine_ls_wR_factor_ref 0.2095
_reflns_Friedel_coverage 0.000
_reflns_number_gt 8356
_reflns_number_total 11718
_reflns_threshold_expression 'I > 2\s(I)'
_cod_data_source_file c6sc03184f2.cif
_cod_data_source_block Dy4
_cod_depositor_comments
;Adding full bibliography for 1544182.cif.

 Adding full bibliography for 1544182.cif.
;
_cod_database_code 1544182
_shelx_space_group_comment
;
The symmetry employed for this shelxl refinement is uniquely defined
by the following loop, which should always be used as a source of
symmetry information in preference to the above space-group names.
They are only intended as comments.
;
_olex2_refinement_description
;
1. Fixed Uiso
 At 1.2 times of:
  All C(H) groups
 At 1.5 times of:
  All C(H,H,H) groups
2. Rigid body (RIGU) restrains
 C14S, C9S, C8S, C11S, C10S, C13S, C12S
 with sigma for 1-2 distances of 0.004 and sigma for 1-3 distances of 0.004
3. Others
 Fixed Sof: C8S(0.5) H8SA(0.5) H8SB(0.5) H8SC(0.5) C9S(0.5) C14S(0.5)
 H14S(0.5) C13S(0.5) H13S(0.5) C12S(0.5) H12S(0.5) C11S(0.5) H11S(0.5)
 C10S(0.5) H10S(0.5)
4.a Ternary CH refined with riding coordinates:
 C37(H37), C23(H23), C33(H33), C40(H40), C2(H2), C16(H16), C26(H26), C19(H19),
 C12(H12), C5(H5), C30(H30), C9(H9)
4.b Aromatic/amide H refined with riding coordinates:
 C6S(H6S), C3S(H3S), C4S(H4S), C7S(H7S), C5S(H5S), C14S(H14S), C13S(H13S),
 C12S(H12S), C11S(H11S), C10S(H10S)
4.c Fitted hexagon refined as free rotating group:
 C9S(C14S,C13S,C12S,C11S,C10S)
4.d Idealised Me refined as rotating group:
 C27(H27A,H27B,H27C), C39(H39A,H39B,H39C), C18(H18A,H18B,H18C), C35(H35A,H35B,
 H35C), C38(H38A,H38B,H38C), C10(H10A,H10B,H10C), C13(H13A,H13B,H13C), C34(H34A,
 H34B,H34C), C14(H14A,H14B,H14C), C25(H25A,H25B,H25C), C41(H41A,H41B,H41C),
 C11(H11A,H11B,H11C), C6(H6A,H6B,H6C), C20(H20A,H20B,H20C), C21(H21A,H21B,H21C),
  C7(H7A,H7B,H7C), C4(H4A,H4B,H4C), C24(H24A,H24B,H24C), C32(H32A,H32B,H32C),
 C28(H28A,H28B,H28C), C17(H17A,H17B,H17C), C3(H3A,H3B,H3C), C42(H42A,H42B,H42C),
  C31(H31A,H31B,H31C), C1S(H1SA,H1SB,H1SC), C8S(H8SA,H8SB,H8SC)
;
_shelx_shelxl_version_number 2014/7
_olex2_submission_special_instructions 'No special instructions were received'
_solvent_exptl_crystal_recrystallization_method Toluene

loop_
_space_group_symop_operation_xyz
'x, y, z'
'-x, y, -z+1/2'
'x+1/2, y+1/2, z'
'-x+1/2, y+1/2, -z+1/2'
'-x, -y, -z'
'x, -y, z-1/2'
'-x+1/2, -y+1/2, -z'
'x+1/2, -y+1/2, z-1/2'

loop_
_atom_site_label
_atom_site_type_symbol
_atom_site_fract_x
_atom_site_fract_y
_atom_site_fract_z
_atom_site_U_iso_or_equiv
_atom_site_adp_type
_atom_site_occupancy
_atom_site_site_symmetry_order
_atom_site_calc_flag
_atom_site_refinement_flags_posn
_atom_site_refinement_flags_adp
_atom_site_refinement_flags_occupancy
_atom_site_disorder_assembly
_atom_site_disorder_group
Dy2 Dy 0.07709(2) 0.69378(2) 0.34128(2) 0.02685(14) Uani 1 1 d . . . . .
Dy1 Dy 0.07099(2) 0.80727(2) 0.20453(2) 0.02662(14) Uani 1 1 d . . . . .
O5 O 0.06208(19) 0.6943(2) 0.2339(2) 0.0301(11) Uani 1 1 d . . . . .
O10 O 0.15032(18) 0.7770(3) 0.2495(2) 0.0379(12) Uani 1 1 d . . . . .
O7 O 0.06354(19) 0.8040(2) 0.3055(2) 0.0269(10) Uani 1 1 d . . . . .
O11 O 0.0999(2) 0.9139(3) 0.2380(2) 0.0378(12) Uani 1 1 d . . . . .
O8 O 0.00061(18) 0.8643(3) 0.3166(2) 0.0336(11) Uani 1 1 d . . . . .
O3 O 0.0445(2) 0.7418(3) 0.4107(2) 0.0386(12) Uani 1 1 d . . . . .
O6 O -0.00482(18) 0.6397(3) 0.1795(2) 0.0336(11) Uani 1 1 d . . . . .
O1 O 0.10102(19) 0.5829(3) 0.3355(2) 0.0364(12) Uani 1 1 d . . . . .
O2 O 0.1186(2) 0.6312(3) 0.4255(2) 0.0434(13) Uani 1 1 d . . . . .
O9 O 0.15502(19) 0.7223(3) 0.3361(2) 0.0351(11) Uani 1 1 d . . . . .
O12 O 0.1058(2) 0.8800(3) 0.1485(2) 0.0409(13) Uani 1 1 d . . . . .
O4 O -0.03657(19) 0.7625(3) 0.3890(2) 0.0383(12) Uani 1 1 d . . . . .
N6 N 0.1343(3) 0.5204(3) 0.4206(3) 0.0447(17) Uani 1 1 d . . . . .
N5 N 0.0079(2) 0.7475(4) 0.4870(3) 0.0417(16) Uani 1 1 d . . . . .
N4 N 0.0701(2) 0.5987(3) 0.1828(3) 0.0379(15) Uani 1 1 d . . . . .
N2 N 0.0784(2) 0.8957(3) 0.3677(3) 0.0330(14) Uani 1 1 d . . . . .
N3 N 0.2243(2) 0.7517(4) 0.3120(3) 0.0431(16) Uani 1 1 d . . . . .
N1 N 0.1351(3) 0.9823(3) 0.1824(3) 0.0459(17) Uani 1 1 d . . . . .
C27 C 0.0168(4) 0.5657(5) 0.0799(4) 0.051(2) Uani 1 1 d . . . . .
H27A H -0.0149 0.5830 0.0837 0.076 Uiso 1 1 calc GR . . . .
H27B H 0.0107 0.5275 0.0523 0.076 Uiso 1 1 calc GR . . . .
H27C H 0.0340 0.6005 0.0637 0.076 Uiso 1 1 calc GR . . . .
C39 C 0.1060(4) 0.4048(5) 0.4074(6) 0.078(3) Uani 1 1 d . . . . .
H39A H 0.1245 0.3948 0.4495 0.117 Uiso 1 1 calc GR . . . .
H39B H 0.1051 0.3652 0.3821 0.117 Uiso 1 1 calc GR . . . .
H39C H 0.0722 0.4180 0.4060 0.117 Uiso 1 1 calc GR . . . .
C37 C 0.1308(3) 0.4599(4) 0.3839(5) 0.053(2) Uani 1 1 d . . . . .
H37 H 0.1091 0.4710 0.3425 0.063 Uiso 1 1 calc R . . . .
C23 C 0.1252(3) 0.6051(4) 0.2047(4) 0.0427(19) Uani 1 1 d . . . . .
H23 H 0.1333 0.6375 0.2391 0.051 Uiso 1 1 calc R . . . .
C18 C 0.2523(4) 0.7527(6) 0.4239(4) 0.067(3) Uani 1 1 d . . . . .
H18A H 0.2576 0.8006 0.4216 0.100 Uiso 1 1 calc GR . . . .
H18B H 0.2776 0.7340 0.4583 0.100 Uiso 1 1 calc GR . . . .
H18C H 0.2194 0.7447 0.4295 0.100 Uiso 1 1 calc GR . . . .
C35 C -0.0787(5) 0.7196(7) 0.4905(6) 0.075(3) Uani 1 1 d . . . . .
H35A H -0.0936 0.7248 0.4467 0.112 Uiso 1 1 calc GR . . . .
H35B H -0.1031 0.7310 0.5123 0.112 Uiso 1 1 calc GR . . . .
H35C H -0.0679 0.6735 0.4994 0.112 Uiso 1 1 calc GR . . . .
C38 C 0.1801(4) 0.4393(6) 0.3755(6) 0.072(3) Uani 1 1 d . . . . .
H38A H 0.1938 0.4760 0.3571 0.109 Uiso 1 1 calc GR . . . .
H38B H 0.1756 0.4004 0.3489 0.109 Uiso 1 1 calc GR . . . .
H38C H 0.2028 0.4283 0.4152 0.109 Uiso 1 1 calc GR . . . .
C36 C 0.1183(3) 0.5797(4) 0.3942(4) 0.0356(16) Uani 1 1 d . . . . .
C29 C 0.0051(3) 0.7500(4) 0.4268(3) 0.0329(16) Uani 1 1 d . . . . .
C33 C -0.0343(4) 0.7656(5) 0.5109(4) 0.052(2) Uani 1 1 d . . . . .
H33 H -0.0219 0.7590 0.5558 0.062 Uiso 1 1 calc R . . . .
C10 C 0.1630(4) 0.9373(6) 0.3806(5) 0.062(3) Uani 1 1 d . . . . .
H10A H 0.1499 0.9570 0.3401 0.093 Uiso 1 1 calc GR . . . .
H10B H 0.1968 0.9215 0.3851 0.093 Uiso 1 1 calc GR . . . .
H10C H 0.1633 0.9708 0.4118 0.093 Uiso 1 1 calc GR . . . .
C13 C 0.0360(4) 1.0032(4) 0.3424(4) 0.055(2) Uani 1 1 d . . . . .
H13A H 0.0587 1.0114 0.3175 0.083 Uiso 1 1 calc GR . . . .
H13B H 0.0296 1.0450 0.3609 0.083 Uiso 1 1 calc GR . . . .
H13C H 0.0048 0.9853 0.3167 0.083 Uiso 1 1 calc GR . . . .
C34 C -0.0472(4) 0.8383(5) 0.5028(5) 0.065(3) Uani 1 1 d . . . . .
H34A H -0.0204 0.8647 0.5288 0.098 Uiso 1 1 calc GR . . . .
H34B H -0.0779 0.8466 0.5142 0.098 Uiso 1 1 calc GR . . . .
H34C H -0.0520 0.8508 0.4602 0.098 Uiso 1 1 calc GR . . . .
C1 C 0.1131(3) 0.9250(4) 0.1896(4) 0.0394(18) Uani 1 1 d . . . . .
C14 C 0.0261(3) 0.9373(5) 0.4318(4) 0.052(2) Uani 1 1 d . . . . .
H14A H -0.0056 0.9203 0.4067 0.078 Uiso 1 1 calc GR . . . .
H14B H 0.0205 0.9775 0.4532 0.078 Uiso 1 1 calc GR . . . .
H14C H 0.0421 0.9034 0.4616 0.078 Uiso 1 1 calc GR . . . .
C40 C 0.1604(4) 0.5167(5) 0.4860(4) 0.053(2) Uani 1 1 d . . . . .
H40 H 0.1718 0.4697 0.4943 0.064 Uiso 1 1 calc R . . . .
C25 C 0.1495(4) 0.5396(5) 0.2280(4) 0.055(2) Uani 1 1 d . . . . .
H25A H 0.1345 0.5217 0.2586 0.083 Uiso 1 1 calc GR . . . .
H25B H 0.1850 0.5466 0.2463 0.083 Uiso 1 1 calc GR . . . .
H25C H 0.1446 0.5082 0.1941 0.083 Uiso 1 1 calc GR . . . .
C2 C 0.1534(4) 0.9940(5) 0.1279(4) 0.061(3) Uani 1 1 d . . . . .
H2 H 0.1705 1.0381 0.1341 0.073 Uiso 1 1 calc R . . . .
C16 C 0.2555(3) 0.7213(5) 0.3678(4) 0.049(2) Uani 1 1 d . . . . .
H16 H 0.2904 0.7284 0.3663 0.059 Uiso 1 1 calc R . . . .
C41 C 0.2066(4) 0.5596(6) 0.5027(5) 0.075(3) Uani 1 1 d . . . . .
H41A H 0.2295 0.5447 0.4799 0.113 Uiso 1 1 calc GR . . . .
H41B H 0.2227 0.5559 0.5464 0.113 Uiso 1 1 calc GR . . . .
H41C H 0.1975 0.6061 0.4925 0.113 Uiso 1 1 calc GR . . . .
C8 C 0.0461(3) 0.8537(3) 0.3289(3) 0.0277(14) Uani 1 1 d . . . . .
C11 C 0.1455(3) 0.8558(5) 0.4549(4) 0.054(2) Uani 1 1 d . . . . .
H11A H 0.1396 0.8917 0.4811 0.080 Uiso 1 1 calc GR . . . .
H11B H 0.1806 0.8439 0.4671 0.080 Uiso 1 1 calc GR . . . .
H11C H 0.1256 0.8169 0.4591 0.080 Uiso 1 1 calc GR . . . .
C6 C 0.1977(4) 1.0419(7) 0.2607(5) 0.076(3) Uani 1 1 d . . . . .
H6A H 0.2120 0.9986 0.2753 0.115 Uiso 1 1 calc GR . . . .
H6B H 0.2021 1.0723 0.2953 0.115 Uiso 1 1 calc GR . . . .
H6C H 0.2144 1.0601 0.2318 0.115 Uiso 1 1 calc GR . . . .
C26 C 0.0491(3) 0.5439(4) 0.1434(4) 0.0431(19) Uani 1 1 d . . . . .
H26 H 0.0777 0.5189 0.1361 0.052 Uiso 1 1 calc R . . . .
C19 C 0.2491(3) 0.7872(6) 0.2725(4) 0.053(2) Uani 1 1 d . . . . .
H19 H 0.2222 0.8033 0.2369 0.064 Uiso 1 1 calc R . . . .
C22 C 0.0422(3) 0.6448(3) 0.1992(3) 0.0293(15) Uani 1 1 d . . . . .
C20 C 0.2818(4) 0.7452(7) 0.2472(5) 0.075(3) Uani 1 1 d . . . . .
H20A H 0.3124 0.7358 0.2789 0.113 Uiso 1 1 calc GR . . . .
H20B H 0.2897 0.7687 0.2135 0.113 Uiso 1 1 calc GR . . . .
H20C H 0.2649 0.7034 0.2323 0.113 Uiso 1 1 calc GR . . . .
C12 C 0.0590(3) 0.9537(4) 0.3919(3) 0.0375(17) Uani 1 1 d . . . . .
H12 H 0.0885 0.9766 0.4189 0.045 Uiso 1 1 calc R . . . .
C5 C 0.1423(4) 1.0338(5) 0.2291(5) 0.058(2) Uani 1 1 d . . . . .
H5 H 0.1260 1.0183 0.2603 0.070 Uiso 1 1 calc R . . . .
C21 C 0.2752(5) 0.8496(6) 0.3042(7) 0.089(4) Uani 1 1 d . . . . .
H21A H 0.2509 0.8791 0.3142 0.134 Uiso 1 1 calc GR . . . .
H21B H 0.2912 0.8727 0.2770 0.134 Uiso 1 1 calc GR . . . .
H21C H 0.3002 0.8369 0.3416 0.134 Uiso 1 1 calc GR . . . .
C7 C 0.1189(5) 1.0982(6) 0.2042(7) 0.091(4) Uani 1 1 d . . . . .
H7A H 0.1306 1.1114 0.1694 0.137 Uiso 1 1 calc GR . . . .
H7B H 0.1278 1.1324 0.2358 0.137 Uiso 1 1 calc GR . . . .
H7C H 0.0828 1.0929 0.1912 0.137 Uiso 1 1 calc GR . . . .
C15 C 0.1746(3) 0.7506(4) 0.2997(3) 0.0340(16) Uani 1 1 d . . . . .
C4 C 0.1095(5) 1.0009(7) 0.0702(5) 0.087(4) Uani 1 1 d . . . . .
H4A H 0.0918 0.9585 0.0617 0.131 Uiso 1 1 calc GR . . . .
H4B H 0.1220 1.0131 0.0356 0.131 Uiso 1 1 calc GR . . . .
H4C H 0.0869 1.0354 0.0766 0.131 Uiso 1 1 calc GR . . . .
C24 C 0.1452(4) 0.6328(5) 0.1542(5) 0.054(2) Uani 1 1 d . . . . .
H24A H 0.1413 0.5996 0.1219 0.082 Uiso 1 1 calc GR . . . .
H24B H 0.1803 0.6438 0.1707 0.082 Uiso 1 1 calc GR . . . .
H24C H 0.1267 0.6730 0.1375 0.082 Uiso 1 1 calc GR . . . .
C30 C 0.0538(4) 0.7250(6) 0.5315(4) 0.062(3) Uani 1 1 d . . . . .
H30 H 0.0764 0.7114 0.5066 0.074 Uiso 1 1 calc R . . . .
C9 C 0.1306(3) 0.8793(4) 0.3879(3) 0.0364(17) Uani 1 1 d . . . . .
H9 H 0.1368 0.8418 0.3622 0.044 Uiso 1 1 calc R . . . .
C32 C 0.0798(5) 0.7786(7) 0.5706(5) 0.077(3) Uani 1 1 d . . . . .
H32A H 0.0783 0.8192 0.5465 0.115 Uiso 1 1 calc GR . . . .
H32B H 0.1144 0.7659 0.5884 0.115 Uiso 1 1 calc GR . . . .
H32C H 0.0640 0.7866 0.6032 0.115 Uiso 1 1 calc GR . . . .
C28 C 0.0226(4) 0.4962(4) 0.1735(5) 0.055(2) Uani 1 1 d . . . . .
H28A H 0.0409 0.4915 0.2165 0.082 Uiso 1 1 calc GR . . . .
H28B H 0.0202 0.4529 0.1534 0.082 Uiso 1 1 calc GR . . . .
H28C H -0.0107 0.5131 0.1704 0.082 Uiso 1 1 calc GR . . . .
C17 C 0.2485(4) 0.6454(5) 0.3673(5) 0.066(3) Uani 1 1 d . . . . .
H17A H 0.2168 0.6349 0.3753 0.099 Uiso 1 1 calc GR . . . .
H17B H 0.2755 0.6252 0.3988 0.099 Uiso 1 1 calc GR . . . .
H17C H 0.2486 0.6278 0.3274 0.099 Uiso 1 1 calc GR . . . .
C3 C 0.1905(5) 0.9450(8) 0.1215(6) 0.089(4) Uani 1 1 d . . . . .
H3A H 0.2176 0.9437 0.1591 0.133 Uiso 1 1 calc GR . . . .
H3B H 0.2036 0.9578 0.0876 0.133 Uiso 1 1 calc GR . . . .
H3C H 0.1752 0.9011 0.1136 0.133 Uiso 1 1 calc GR . . . .
C42 C 0.1259(5) 0.5303(7) 0.5256(5) 0.084(4) Uani 1 1 d . . . . .
H42A H 0.1147 0.5766 0.5204 0.126 Uiso 1 1 calc GR . . . .
H42B H 0.1435 0.5224 0.5684 0.126 Uiso 1 1 calc GR . . . .
H42C H 0.0972 0.5007 0.5136 0.126 Uiso 1 1 calc GR . . . .
C31 C 0.0461(5) 0.6631(6) 0.5649(5) 0.074(3) Uani 1 1 d . . . . .
H31A H 0.0251 0.6734 0.5914 0.111 Uiso 1 1 calc GR . . . .
H31B H 0.0782 0.6466 0.5895 0.111 Uiso 1 1 calc GR . . . .
H31C H 0.0302 0.6289 0.5354 0.111 Uiso 1 1 calc GR . . . .
C6S C 0.2824(5) 0.6087(7) 0.0628(6) 0.086(4) Uani 1 1 d . . . . .
H6S H 0.2722 0.5646 0.0504 0.103 Uiso 1 1 calc R . . . .
C2S C 0.2605(4) 0.7204(6) 0.0792(5) 0.065(3) Uani 1 1 d . . . . .
C3S C 0.3105(4) 0.7363(6) 0.0981(5) 0.067(3) Uani 1 1 d . . . . .
H3S H 0.3204 0.7804 0.1105 0.081 Uiso 1 1 calc R . . . .
C4S C 0.3454(5) 0.6896(6) 0.0988(6) 0.079(4) Uani 1 1 d . . . . .
H4S H 0.3793 0.7015 0.1127 0.094 Uiso 1 1 calc R . . . .
C7S C 0.2468(5) 0.6561(7) 0.0634(6) 0.082(4) Uani 1 1 d . . . . .
H7S H 0.2129 0.6440 0.0529 0.099 Uiso 1 1 calc R . . . .
C1S C 0.2216(6) 0.7719(8) 0.0802(7) 0.095(4) Uani 1 1 d . . . . .
H1SA H 0.2376 0.8122 0.1005 0.143 Uiso 1 1 calc GR . . . .
H1SB H 0.1991 0.7543 0.1023 0.143 Uiso 1 1 calc GR . . . .
H1SC H 0.2029 0.7826 0.0384 0.143 Uiso 1 1 calc GR . . . .
C5S C 0.3329(6) 0.6241(7) 0.0799(7) 0.093(4) Uani 1 1 d . . . . .
H5S H 0.3574 0.5920 0.0788 0.111 Uiso 1 1 calc R . . . .
C8S C 0.0856(13) 0.3103(17) 0.2478(14) 0.103(8) Uani 0.5 1 d . U P A -1
H8SA H 0.0859 0.3583 0.2409 0.155 Uiso 0.5 1 calc GR . P A -1
H8SB H 0.0973 0.2871 0.2166 0.155 Uiso 0.5 1 calc GR . P A -1
H8SC H 0.1075 0.2998 0.2881 0.155 Uiso 0.5 1 calc GR . P A -1
C9S C 0.0344(7) 0.2884(12) 0.2444(12) 0.091(6) Uani 0.5 1 d . U P A -1
C14S C 0.0038(9) 0.3366(8) 0.2582(15) 0.080(7) Uani 0.5 1 d G U P A -1
H14S H 0.0158 0.3806 0.2678 0.096 Uiso 0.5 1 calc R . P A -1
C13S C -0.0444(8) 0.3206(9) 0.2579(14) 0.090(8) Uani 0.5 1 d G U P A -1
H13S H -0.0653 0.3536 0.2673 0.108 Uiso 0.5 1 calc R . P A -1
C12S C -0.0619(7) 0.2563(11) 0.2439(14) 0.17(2) Uani 0.5 1 d G U P A -1
H12S H -0.0948 0.2454 0.2437 0.205 Uiso 0.5 1 calc R . P A -1
C11S C -0.0313(10) 0.2081(9) 0.2301(16) 0.141(17) Uani 0.5 1 d G U P A -1
H11S H -0.0433 0.1642 0.2205 0.170 Uiso 0.5 1 calc R . P A -1
C10S C 0.0169(9) 0.2241(11) 0.2304(12) 0.138(16) Uani 0.5 1 d G U P A -1
H10S H 0.0378 0.1912 0.2210 0.166 Uiso 0.5 1 calc R . P A -1

loop_
_atom_site_aniso_label
_atom_site_aniso_U_11
_atom_site_aniso_U_22
_atom_site_aniso_U_33
_atom_site_aniso_U_23
_atom_site_aniso_U_13
_atom_site_aniso_U_12
Dy2 0.0245(2) 0.0279(2) 0.0215(2) 0.00259(11) -0.00481(15) 0.00123(12)
Dy1 0.0232(2) 0.0290(2) 0.0203(2) 0.00197(11) -0.00635(14) -0.00105(12)
O5 0.029(3) 0.033(3) 0.021(2) -0.0002(18) -0.007(2) 0.003(2)
O10 0.020(3) 0.051(3) 0.034(3) 0.008(2) -0.009(2) 0.005(2)
O7 0.029(3) 0.031(3) 0.016(2) -0.0007(18) -0.0021(19) -0.0007(19)
O11 0.036(3) 0.036(3) 0.036(3) 0.000(2) 0.000(2) -0.003(2)
O8 0.025(3) 0.041(3) 0.027(2) -0.001(2) -0.007(2) -0.002(2)
O3 0.039(3) 0.044(3) 0.028(3) 0.000(2) 0.000(2) 0.002(2)
O6 0.023(2) 0.038(3) 0.031(3) -0.008(2) -0.007(2) 0.001(2)
O1 0.035(3) 0.036(3) 0.029(3) 0.007(2) -0.007(2) 0.004(2)
O2 0.039(3) 0.048(3) 0.031(3) 0.011(2) -0.011(2) 0.009(3)
O9 0.030(3) 0.041(3) 0.028(3) 0.004(2) -0.003(2) 0.001(2)
O12 0.041(3) 0.048(3) 0.027(3) 0.005(2) -0.003(2) -0.005(3)
O4 0.033(3) 0.047(3) 0.026(3) 0.005(2) -0.008(2) 0.006(2)
N6 0.035(4) 0.043(4) 0.045(4) 0.015(3) -0.008(3) 0.005(3)
N5 0.035(4) 0.064(4) 0.020(3) 0.006(3) -0.001(3) 0.006(3)
N4 0.024(3) 0.039(4) 0.042(4) -0.013(3) -0.006(3) 0.001(3)
N2 0.024(3) 0.032(3) 0.033(3) -0.009(3) -0.010(2) -0.002(2)
N3 0.026(3) 0.060(4) 0.035(3) 0.010(3) -0.005(3) 0.005(3)
N1 0.046(4) 0.043(4) 0.041(4) 0.015(3) -0.002(3) -0.006(3)
C27 0.051(5) 0.056(5) 0.035(4) -0.017(4) -0.006(4) 0.002(4)
C39 0.065(7) 0.052(6) 0.108(10) 0.023(6) 0.010(7) 0.000(5)
C37 0.043(5) 0.036(4) 0.068(6) 0.010(4) -0.004(4) 0.007(4)
C23 0.031(4) 0.050(5) 0.040(4) -0.005(4) -0.002(3) 0.011(4)
C18 0.060(7) 0.085(8) 0.038(5) -0.004(5) -0.017(5) 0.013(6)
C35 0.072(8) 0.083(8) 0.079(8) 0.002(7) 0.037(7) -0.008(7)
C38 0.064(7) 0.059(6) 0.090(8) 0.015(6) 0.015(6) 0.021(5)
C36 0.023(3) 0.033(4) 0.042(4) 0.009(3) -0.006(3) -0.001(3)
C29 0.040(4) 0.032(4) 0.019(3) 0.002(3) -0.004(3) 0.003(3)
C33 0.053(6) 0.066(6) 0.032(4) -0.004(4) 0.007(4) 0.003(5)
C10 0.038(5) 0.077(7) 0.058(6) 0.005(5) -0.008(4) -0.015(5)
C13 0.056(6) 0.029(4) 0.062(6) 0.002(4) -0.014(5) 0.004(4)
C34 0.073(7) 0.064(6) 0.066(7) -0.001(5) 0.032(6) 0.008(6)
C1 0.026(4) 0.038(4) 0.044(4) 0.008(4) -0.007(3) -0.006(3)
C14 0.041(5) 0.056(5) 0.053(5) -0.024(4) 0.002(4) 0.003(4)
C40 0.049(5) 0.052(5) 0.044(5) 0.014(4) -0.011(4) 0.010(4)
C25 0.048(5) 0.059(6) 0.051(5) -0.002(4) 0.001(4) 0.012(5)
C2 0.057(6) 0.063(6) 0.051(5) 0.015(5) -0.005(5) -0.025(5)
C16 0.026(4) 0.063(6) 0.046(5) 0.014(4) -0.009(4) 0.005(4)
C41 0.052(6) 0.080(7) 0.069(7) 0.027(6) -0.024(5) -0.008(5)
C8 0.027(4) 0.032(4) 0.016(3) 0.002(3) -0.009(3) -0.001(3)
C11 0.034(4) 0.060(6) 0.048(5) 0.010(4) -0.019(4) 0.011(4)
C6 0.059(7) 0.085(8) 0.070(7) 0.001(6) -0.007(5) -0.030(6)
C26 0.037(4) 0.038(4) 0.047(5) -0.007(4) -0.001(4) 0.007(4)
C19 0.018(4) 0.086(7) 0.049(5) 0.018(5) -0.002(4) 0.000(4)
C22 0.030(4) 0.033(4) 0.017(3) 0.005(3) -0.008(3) -0.001(3)
C20 0.065(7) 0.096(9) 0.066(7) 0.002(6) 0.021(6) -0.004(7)
C12 0.033(4) 0.036(4) 0.033(4) -0.011(3) -0.009(3) -0.005(3)
C5 0.065(6) 0.036(5) 0.067(6) 0.004(4) 0.008(5) -0.016(4)
C21 0.096(10) 0.066(7) 0.116(11) 0.028(7) 0.047(9) -0.012(7)
C7 0.084(9) 0.048(6) 0.118(11) -0.003(7) -0.011(8) -0.011(6)
C15 0.021(3) 0.035(4) 0.036(4) 0.001(3) -0.011(3) 0.001(3)
C4 0.085(9) 0.107(10) 0.049(6) 0.039(6) -0.017(6) -0.025(7)
C24 0.044(5) 0.054(5) 0.064(6) 0.005(5) 0.014(4) 0.002(4)
C30 0.039(5) 0.099(8) 0.033(4) 0.010(5) -0.012(4) 0.008(5)
C9 0.022(4) 0.043(4) 0.032(4) -0.003(3) -0.012(3) -0.002(3)
C32 0.066(7) 0.090(8) 0.050(6) 0.002(6) -0.026(5) -0.004(7)
C28 0.050(5) 0.036(4) 0.069(6) -0.010(4) 0.002(5) 0.002(4)
C17 0.066(7) 0.064(6) 0.064(6) 0.015(5) 0.010(5) 0.031(5)
C3 0.066(8) 0.123(11) 0.083(8) 0.015(8) 0.031(7) -0.015(8)
C42 0.094(9) 0.106(10) 0.054(6) 0.035(7) 0.023(6) 0.018(8)
C31 0.079(8) 0.079(8) 0.044(5) 0.007(5) -0.017(5) 0.018(6)
C6S 0.085(10) 0.061(7) 0.096(9) -0.004(7) 0.000(7) -0.006(7)
C2S 0.064(7) 0.071(7) 0.060(6) 0.007(5) 0.016(5) -0.001(6)
C3S 0.066(7) 0.074(7) 0.058(6) -0.010(5) 0.010(5) -0.015(6)
C4S 0.064(8) 0.088(9) 0.082(9) 0.003(7) 0.018(7) -0.005(6)
C7S 0.071(8) 0.090(10) 0.073(8) 0.004(7) -0.002(6) -0.014(7)
C1S 0.093(10) 0.095(10) 0.084(9) 0.016(8) 0.002(8) 0.011(9)
C5S 0.097(11) 0.077(9) 0.096(10) 0.020(7) 0.012(8) 0.012(8)
C8S 0.101(12) 0.14(2) 0.063(16) 0.001(14) 0.020(11) 0.014(11)
C9S 0.101(11) 0.109(12) 0.061(15) 0.002(11) 0.020(10) 0.019(10)
C14S 0.090(11) 0.090(10) 0.06(2) 0.000(10) 0.019(12) 0.003(10)
C13S 0.094(11) 0.085(12) 0.09(2) -0.004(14) 0.027(12) 0.002(10)
C12S 0.123(16) 0.095(13) 0.32(6) -0.06(2) 0.10(3) -0.021(13)
C11S 0.125(17) 0.109(13) 0.20(5) -0.033(17) 0.06(2) 0.008(12)
C10S 0.120(16) 0.115(13) 0.19(4) -0.027(15) 0.05(2) 0.009(11)

loop_
_atom_type_symbol
_atom_type_description
_atom_type_scat_dispersion_real
_atom_type_scat_dispersion_imag
_atom_type_scat_source
C C 0.0033 0.0016 'International Tables Vol C Tables 4.2.6.8 and 6.1.1.4'
H H 0.0000 0.0000 'International Tables Vol C Tables 4.2.6.8 and 6.1.1.4'
Dy Dy -0.1892 4.4098 'International Tables Vol C Tables 4.2.6.8 and 6.1.1.4'
N N 0.0061 0.0033 'International Tables Vol C Tables 4.2.6.8 and 6.1.1.4'
O O 0.0106 0.0060 'International Tables Vol C Tables 4.2.6.8 and 6.1.1.4'

loop_
_geom_angle_atom_site_label_1
_geom_angle_atom_site_label_2
_geom_angle_atom_site_label_3
_geom_angle
_geom_angle_site_symmetry_1
_geom_angle_site_symmetry_3
O5 Dy2 Dy1 36.82(11) . .
O5 Dy2 C36 113.5(2) . .
O7 Dy2 Dy1 35.98(11) . .
O7 Dy2 O5 70.80(16) . .
O7 Dy2 C36 164.3(2) . .
O3 Dy2 Dy1 112.49(14) . .
O3 Dy2 O5 137.27(18) . .
O3 Dy2 O7 77.51(18) . .
O3 Dy2 O1 128.70(19) . .
O3 Dy2 O2 81.9(2) . .
O3 Dy2 O9 120.45(19) . .
O3 Dy2 C36 104.8(2) . .
O6 Dy2 Dy1 106.40(12) 2 .
O6 Dy2 O5 83.69(18) 2 .
O6 Dy2 O7 109.48(18) 2 .
O6 Dy2 O3 80.6(2) 2 .
O6 Dy2 O1 77.44(19) 2 .
O6 Dy2 O2 97.55(19) 2 .
O6 Dy2 O9 158.87(19) 2 .
O6 Dy2 C36 86.2(2) 2 .
O1 Dy2 Dy1 118.01(12) . .
O1 Dy2 O5 85.29(16) . .
O1 Dy2 O7 153.73(17) . .
O1 Dy2 C36 28.7(2) . .
O2 Dy2 Dy1 153.60(15) . .
O2 Dy2 O5 139.77(19) . .
O2 Dy2 O7 142.41(18) . .
O2 Dy2 O1 56.30(19) . .
O2 Dy2 C36 27.7(2) . .
O9 Dy2 Dy1 68.81(12) . .
O9 Dy2 O5 81.13(18) . .
O9 Dy2 O7 79.18(18) . .
O9 Dy2 O1 86.71(19) . .
O9 Dy2 O2 84.84(19) . .
O9 Dy2 C36 86.5(2) . .
C36 Dy2 Dy1 141.97(17) . .
O5 Dy1 Dy2 36.27(11) . .
O5 Dy1 C1 160.8(2) . .
O10 Dy1 Dy2 69.68(14) . .
O10 Dy1 O5 77.53(19) . .
O10 Dy1 O7 83.72(18) . .
O10 Dy1 O11 83.6(2) . .
O10 Dy1 O12 84.77(19) . .
O10 Dy1 O4 115.5(2) . 2
O10 Dy1 C1 83.3(2) . .
O7 Dy1 Dy2 35.68(11) . .
O7 Dy1 O5 69.98(16) . .
O7 Dy1 C1 107.8(2) . .
O11 Dy1 Dy2 110.14(13) . .
O11 Dy1 O5 145.78(17) . .
O11 Dy1 O7 79.84(17) . .
O11 Dy1 C1 28.2(2) . .
O8 Dy1 Dy2 108.34(13) 2 .
O8 Dy1 O5 112.73(19) 2 .
O8 Dy1 O10 160.76(19) 2 .
O8 Dy1 O7 84.81(18) 2 .
O8 Dy1 O11 79.17(19) 2 .
O8 Dy1 O12 92.7(2) 2 .
O8 Dy1 O4 82.94(19) 2 2
O8 Dy1 C1 85.6(2) 2 .
O12 Dy1 Dy2 152.92(13) . .
O12 Dy1 O5 147.1(2) . .
O12 Dy1 O7 135.60(17) . .
O12 Dy1 O11 56.31(19) . .
O12 Dy1 C1 28.1(2) . .
O4 Dy1 Dy2 116.21(14) 2 .
O4 Dy1 O5 80.68(18) 2 .
O4 Dy1 O7 140.65(18) 2 .
O4 Dy1 O11 133.49(19) 2 .
O4 Dy1 O12 82.33(19) 2 .
O4 Dy1 C1 108.4(2) 2 .
C1 Dy1 Dy2 134.39(17) . .
Dy2 O5 Dy1 106.91(18) . .
C22 O5 Dy2 123.5(4) . .
C22 O5 Dy1 127.9(4) . .
C15 O10 Dy1 137.3(5) . .
Dy2 O7 Dy1 108.35(18) . .
C8 O7 Dy2 128.8(4) . .
C8 O7 Dy1 121.7(4) . .
C1 O11 Dy1 92.0(4) . .
C8 O8 Dy1 139.5(5) . 2
C29 O3 Dy2 144.5(5) . .
C22 O6 Dy2 145.7(5) . 2
C36 O1 Dy2 91.2(4) . .
C36 O2 Dy2 93.0(4) . .
C15 O9 Dy2 138.3(4) . .
C1 O12 Dy1 92.8(4) . .
C29 O4 Dy1 142.0(5) . 2
C37 N6 C40 118.3(7) . .
C36 N6 C37 120.9(7) . .
C36 N6 C40 120.5(7) . .
C29 N5 C33 122.3(7) . .
C29 N5 C30 120.4(7) . .
C30 N5 C33 117.3(7) . .
C26 N4 C23 118.7(6) . .
C22 N4 C23 118.7(6) . .
C22 N4 C26 122.6(6) . .
C8 N2 C12 119.2(6) . .
C8 N2 C9 119.9(6) . .
C9 N2 C12 120.8(6) . .
C19 N3 C16 117.7(7) . .
C15 N3 C16 120.7(7) . .
C15 N3 C19 121.4(6) . .
C1 N1 C2 121.0(8) . .
C1 N1 C5 119.7(8) . .
C5 N1 C2 119.3(7) . .
N6 C37 C39 112.3(9) . .
N6 C37 C38 112.4(8) . .
C39 C37 C38 112.3(8) . .
N4 C23 C25 111.5(7) . .
N4 C23 C24 110.0(7) . .
C25 C23 C24 111.3(7) . .
O1 C36 Dy2 60.2(4) . .
O1 C36 N6 119.2(7) . .
O2 C36 Dy2 59.3(4) . .
O2 C36 O1 119.3(6) . .
O2 C36 N6 121.5(7) . .
N6 C36 Dy2 174.3(6) . .
O3 C29 O4 122.8(6) . .
O3 C29 N5 118.4(6) . .
O4 C29 N5 118.8(7) . .
N5 C33 C35 114.3(8) . .
N5 C33 C34 112.6(8) . .
C34 C33 C35 113.8(9) . .
O11 C1 Dy1 59.8(4) . .
O11 C1 O12 118.9(7) . .
O11 C1 N1 120.7(8) . .
O12 C1 Dy1 59.1(4) . .
O12 C1 N1 120.3(8) . .
N1 C1 Dy1 178.3(6) . .
N6 C40 C41 112.1(8) . .
N6 C40 C42 112.0(8) . .
C41 C40 C42 112.9(10) . .
N1 C2 C4 110.5(9) . .
C3 C2 N1 113.2(8) . .
C3 C2 C4 113.4(11) . .
N3 C16 C17 111.2(7) . .
C18 C16 N3 114.6(8) . .
C18 C16 C17 113.6(9) . .
O7 C8 N2 119.1(6) . .
O8 C8 O7 121.2(6) . .
O8 C8 N2 119.7(7) . .
N4 C26 C27 113.6(7) . .
N4 C26 C28 111.8(7) . .
C28 C26 C27 112.0(8) . .
N3 C19 C20 114.5(9) . .
N3 C19 C21 110.8(9) . .
C20 C19 C21 112.6(9) . .
O5 C22 N4 121.2(6) . .
O6 C22 O5 120.4(7) . .
O6 C22 N4 118.4(6) . .
N2 C12 C13 111.7(7) . .
N2 C12 C14 114.3(7) . .
C14 C12 C13 113.0(8) . .
N1 C5 C6 109.8(9) . .
N1 C5 C7 112.3(9) . .
C7 C5 C6 111.8(9) . .
O10 C15 N3 116.5(7) . .
O9 C15 O10 124.1(7) . .
O9 C15 N3 119.3(6) . .
N5 C30 C31 112.5(9) . .
C32 C30 N5 112.9(10) . .
C32 C30 C31 114.6(9) . .
N2 C9 C10 112.1(7) . .
N2 C9 C11 111.1(7) . .
C10 C9 C11 109.7(7) . .
C7S C6S C5S 121.5(13) . .
C3S C2S C1S 120.8(12) . .
C7S C2S C3S 119.1(12) . .
C7S C2S C1S 120.0(12) . .
C4S C3S C2S 120.6(12) . .
C3S C4S C5S 122.1(13) . .
C2S C7S C6S 120.2(12) . .
C4S C5S C6S 116.3(13) . .
C14S C9S C8S 116(2) . .
C14S C9S C10S 120.0 . .
C10S C9S C8S 124(2) . .
C9S C14S C13S 120.0 . .
C12S C13S C14S 120.0 . .
C13S C12S C11S 120.0 . .
C10S C11S C12S 120.0 . .
C11S C10S C9S 120.0 . .

loop_
_geom_bond_atom_site_label_1
_geom_bond_atom_site_label_2
_geom_bond_distance
_geom_bond_site_symmetry_2
Dy2 Dy1 3.8382(4) .
Dy2 O5 2.373(5) .
Dy2 O7 2.358(4) .
Dy2 O3 2.258(5) .
Dy2 O6 2.238(5) 2
Dy2 O1 2.346(5) .
Dy2 O2 2.327(5) .
Dy2 O9 2.299(5) .
Dy2 C36 2.703(7) .
Dy1 O5 2.404(5) .
Dy1 O10 2.267(5) .
Dy1 O7 2.375(5) .
Dy1 O11 2.347(5) .
Dy1 O8 2.251(5) 2
Dy1 O12 2.330(5) .
Dy1 O4 2.276(5) 2
Dy1 C1 2.713(8) .
O5 C22 1.301(8) .
O10 C15 1.279(9) .
O7 C8 1.295(9) .
O11 C1 1.281(10) .
O8 Dy1 2.251(5) 2
O8 C8 1.249(9) .
O3 C29 1.270(10) .
O6 Dy2 2.238(5) 2
O6 C22 1.277(9) .
O1 C36 1.296(9) .
O2 C36 1.259(10) .
O9 C15 1.253(9) .
O12 C1 1.281(10) .
O4 Dy1 2.276(5) 2
O4 C29 1.274(9) .
N6 C37 1.466(12) .
N6 C36 1.357(10) .
N6 C40 1.476(11) .
N5 C29 1.359(9) .
N5 C33 1.481(11) .
N5 C30 1.477(10) .
N4 C23 1.499(10) .
N4 C26 1.443(10) .
N4 C22 1.334(10) .
N2 C8 1.370(9) .
N2 C12 1.461(10) .
N2 C9 1.451(9) .
N3 C16 1.470(10) .
N3 C19 1.469(11) .
N3 C15 1.346(10) .
N1 C1 1.341(10) .
N1 C2 1.491(12) .
N1 C5 1.461(12) .
C27 C26 1.549(11) .
C39 C37 1.487(14) .
C37 C38 1.508(14) .
C23 C25 1.512(12) .
C23 C24 1.521(13) .
C18 C16 1.454(14) .
C35 C33 1.519(15) .
C33 C34 1.507(15) .
C10 C9 1.519(12) .
C13 C12 1.514(11) .
C14 C12 1.503(12) .
C40 C41 1.520(14) .
C40 C42 1.523(15) .
C2 C4 1.544(13) .
C2 C3 1.472(18) .
C16 C17 1.539(14) .
C11 C9 1.548(11) .
C6 C5 1.535(14) .
C26 C28 1.495(13) .
C19 C20 1.480(15) .
C19 C21 1.531(17) .
C5 C7 1.493(15) .
C30 C32 1.462(16) .
C30 C31 1.509(16) .
C6S C7S 1.385(19) .
C6S C5S 1.401(19) .
C2S C3S 1.391(16) .
C2S C7S 1.37(2) .
C2S C1S 1.511(18) .
C3S C4S 1.355(17) .
C4S C5S 1.400(18) .
C8S C9S 1.49(4) .
C9S C14S 1.3900 .
C9S C10S 1.3900 .
C14S C13S 1.3900 .
C13S C12S 1.3900 .
C12S C11S 1.3900 .
C11S C10S 1.3900 .
